data_4348600
loop_
_publ_author_name
'Roztocki, Kornel'
'J\;edrzejowski, Damian'
'Hodorowicz, Maciej'
'Senkovska, Irena'
'Kaskel, Stefan'
'Matoga, Dariusz'

_publ_section_title
;
 Isophthalate-Hydrazone 2D Zinc-Organic Framework: Crystal Structure,
 Selective Adsorption, and Tuning of Mechanochemical Synthetic Conditions.
;
_journal_issue 19
_journal_name_full 'Inorganic chemistry'
_journal_page_first 9663
_journal_page_last 9670
_journal_paper_doi 10.1021/acs.inorgchem.6b01405
_journal_volume 55
_journal_year 2016
_chemical_formula_sum 'C46 H41 N10 O12 Zn2'
_chemical_formula_weight 1056.63
_space_group_crystal_system triclinic
_space_group_IT_number 2
_space_group_name_Hall '-P 1'
_space_group_name_H-M_alt 'P -1'
_atom_sites_solution_hydrogens mixed
_audit_creation_method SHELXL-2014/6
_cell_angle_alpha 101.385(3)
_cell_angle_beta 94.968(2)
_cell_angle_gamma 109.331(3)
_cell_formula_units_Z 2
_cell_length_a 10.0578(3)
_cell_length_b 15.0382(5)
_cell_length_c 15.8120(5)
_cell_measurement_reflns_used 12091
_cell_measurement_temperature 120(2)
_cell_measurement_theta_max 28.7252
_cell_measurement_theta_min 2.9373
_cell_volume 2182.30(13)
_computing_cell_refinement
;
CrysAlisPro, Agilent Technologies,
Version 1.171.37.33 (release 27-03-2014 CrysAlis171 .NET)
(compiled Mar 27 2014,17:12:48)
;
_computing_data_collection
;
CrysAlisPro, Agilent Technologies,
Version 1.171.37.33 (release 27-03-2014 CrysAlis171 .NET)
(compiled Mar 27 2014,17:12:48)
;
_computing_data_reduction
;
CrysAlisPro, Agilent Technologies,
Version 1.171.37.33 (release 27-03-2014 CrysAlis171 .NET)
(compiled Mar 27 2014,17:12:48)
;
_computing_structure_refinement 'SHELXL-2014/6 (Sheldrick, 2014)'
_diffrn_ambient_environment N~2~
_diffrn_ambient_temperature 120.10(14)
_diffrn_detector 'CCD plate'
_diffrn_detector_area_resol_mean 10.3756
_diffrn_detector_type Atlas
_diffrn_measured_fraction_theta_full 0.998
_diffrn_measured_fraction_theta_max 0.907
_diffrn_measurement_device 'four-circle diffractometer'
_diffrn_measurement_device_type 'SuperNova, Dual, Cu at zero, Atlas'
_diffrn_measurement_method '\w scans'
_diffrn_radiation_monochromator mirror
_diffrn_radiation_probe x-ray
_diffrn_radiation_type 'Mo K\a'
_diffrn_radiation_wavelength 0.71073
_diffrn_reflns_av_R_equivalents 0.0283
_diffrn_reflns_av_unetI/netI 0.0337
_diffrn_reflns_Laue_measured_fraction_full 0.998
_diffrn_reflns_Laue_measured_fraction_max 0.907
_diffrn_reflns_limit_h_max 13
_diffrn_reflns_limit_h_min -13
_diffrn_reflns_limit_k_max 19
_diffrn_reflns_limit_k_min -18
_diffrn_reflns_limit_l_max 19
_diffrn_reflns_limit_l_min -21
_diffrn_reflns_number 31374
_diffrn_reflns_point_group_measured_fraction_full 0.998
_diffrn_reflns_point_group_measured_fraction_max 0.907
_diffrn_reflns_theta_full 25.242
_diffrn_reflns_theta_max 28.725
_diffrn_reflns_theta_min 2.937
_diffrn_source 'SuperNova (Mo) X-ray Source'
_exptl_absorpt_coefficient_mu 1.179
_exptl_absorpt_correction_T_max 0.842
_exptl_absorpt_correction_T_min 0.699
_exptl_absorpt_correction_type gaussian
_exptl_absorpt_process_details
;
CrysAlisPro, Agilent Technologies,
Version 1.171.37.33 (release 27-03-2014 CrysAlis171 .NET)
(compiled Mar 27 2014,17:12:48)
Numerical absorption correction based on gaussian integration over
			a multifaceted crystal model
Empirical absorption correction using spherical harmonics,
 implemented in SCALE3 ABSPACK scaling algorithm.
;
_exptl_crystal_colour yellow
_exptl_crystal_density_diffrn 1.608
_exptl_crystal_description plate
_exptl_crystal_F_000 1086
_exptl_crystal_size_max 0.400
_exptl_crystal_size_mid 0.360
_exptl_crystal_size_min 0.170
_refine_diff_density_max 1.260
_refine_diff_density_min -0.951
_refine_diff_density_rms 0.088
_refine_ls_extinction_method none
_refine_ls_goodness_of_fit_ref 1.057
_refine_ls_hydrogen_treatment mixed
_refine_ls_matrix_type full
_refine_ls_number_parameters 655
_refine_ls_number_reflns 10262
_refine_ls_number_restraints 10
_refine_ls_restrained_S_all 1.067
_refine_ls_R_factor_all 0.0616
_refine_ls_R_factor_gt 0.0440
_refine_ls_shift/su_max 0.019
_refine_ls_shift/su_mean 0.000
_refine_ls_structure_factor_coef Fsqd
_refine_ls_weighting_details 'w=1/[\s^2^(Fo^2^)+(0.0456P)^2^+4.0452P] where P=(Fo^2^+2Fc^2^)/3'
_refine_ls_weighting_scheme calc
_refine_ls_wR_factor_gt 0.1088
_refine_ls_wR_factor_ref 0.1211
_reflns_Friedel_coverage 0.000
_reflns_number_gt 7821
_reflns_number_total 10262
_reflns_threshold_expression 'I > 2\s(I)'
_cod_data_source_file ic6b01405_si_002.cif
_cod_data_source_block shelx
_cod_database_code 4348600
_shelx_space_group_comment
;
The symmetry employed for this shelxl refinement is uniquely defined
by the following loop, which should always be used as a source of
symmetry information in preference to the above space-group names.
They are only intended as comments.
;
_shelx_estimated_absorpt_t_min 0.650
_shelx_estimated_absorpt_t_max 0.825
_shelxl_version_number 2014/6

loop_
_space_group_symop_operation_xyz
'x, y, z'
'-x, -y, -z'

loop_
_atom_site_label
_atom_site_type_symbol
_atom_site_fract_x
_atom_site_fract_y
_atom_site_fract_z
_atom_site_U_iso_or_equiv
_atom_site_adp_type
_atom_site_occupancy
_atom_site_site_symmetry_order
_atom_site_calc_flag
_atom_site_refinement_flags_posn
_atom_site_refinement_flags_adp
_atom_site_refinement_flags_occupancy
_atom_site_disorder_assembly
_atom_site_disorder_group
Zn1 Zn 0.80367(3) 0.40301(2) 0.99171(2) 0.01159(9) Uani 1 1 d . . . . .
Zn2 Zn 0.70245(3) 0.09609(2) 0.50041(2) 0.01168(9) Uani 1 1 d . . . . .
O71 O 0.5927(2) 0.24408(16) 0.95601(14) 0.0247(5) Uani 1 1 d . . . . .
C21 C 0.8644(3) 0.3772(2) 1.39529(18) 0.0191(6) Uani 1 1 d . . . . .
H21 H 0.9057 0.3337 1.4122 0.023 Uiso 1 1 calc R U . . .
N39 N 0.6822(3) 0.08448(18) 0.95667(15) 0.0181(5) Uani 1 1 d . . . . .
N20 N 0.8178(2) 0.42800(17) 1.45183(15) 0.0191(5) Uani 1 1 d . . . . .
N31 N 0.7198(2) 0.08625(16) 0.63672(14) 0.0151(4) Uani 1 1 d . . . . .
O88 O 0.9044(2) 0.24528(14) 0.53595(13) 0.0192(4) Uani 1 1 d . . . . .
O68 O 0.8693(2) 0.55009(13) 1.03122(13) 0.0198(4) Uani 1 1 d . . . . .
O91 O 0.56889(19) 0.16997(14) 0.51918(12) 0.0165(4) Uani 1 1 d . . . . .
O69 O 0.93384(19) 0.32705(14) 0.97221(12) 0.0170(4) Uani 1 1 d . . . . .
O18 O 0.7403(3) 0.52944(17) 1.58553(15) 0.0354(6) Uani 1 1 d . . . . .
O92 O 0.6207(2) -0.05189(13) 0.45987(12) 0.0175(4) Uani 1 1 d . . . . .
O89 O 0.91089(18) 0.09810(13) 0.50141(12) 0.0166(4) Uani 1 1 d . . . . .
C22 C 0.8538(3) 0.3861(2) 1.30427(17) 0.0175(5) Uani 1 1 d . . . . .
O72 O 0.59529(19) 0.39370(15) 0.99045(13) 0.0202(4) Uani 1 1 d . . . . .
C34 C 0.7289(3) 0.05849(19) 0.80660(17) 0.0171(5) Uani 1 1 d . . . . .
C66 C 0.9237(3) 0.8015(2) 1.03590(18) 0.0181(5) Uani 1 1 d . . . . .
H66 H 1.0239 0.8245 1.0363 0.022 Uiso 1 1 calc R U . . .
N25 N 0.8298(2) 0.39409(16) 1.12791(14) 0.0153(4) Uani 1 1 d . . . . .
C13 C 0.8611(3) 0.3865(2) 0.71298(18) 0.0235(6) Uani 1 1 d . . . . .
H13 H 0.9107 0.3574 0.6745 0.028 Uiso 1 1 calc R U . . .
O38 O 0.7793(3) -0.02747(17) 0.90701(15) 0.0365(6) Uani 1 1 d . . . . .
N45 N 0.6816(2) 0.10390(16) 0.36356(14) 0.0156(5) Uani 1 1 d . . . . .
C63 C 0.3699(3) 0.26663(19) 0.96738(16) 0.0136(5) Uani 1 1 d . . . . .
C69 C 0.5292(3) 0.3032(2) 0.97115(17) 0.0162(5) Uani 1 1 d . . . . .
C61 C 0.7037(3) 0.66892(19) 1.02908(16) 0.0131(5) Uani 1 1 d . . . . .
H61 H 0.6535 0.6021 1.0253 0.016 Uiso 1 1 calc R U . . .
C85 C 0.3575(3) 0.20269(19) 0.53446(16) 0.0131(5) Uani 1 1 d . . . . .
N11 N 0.7921(2) 0.41202(16) 0.85495(14) 0.0157(5) Uani 1 1 d . . . . .
C81 C 1.2058(3) 0.32877(19) 0.54350(18) 0.0171(5) Uani 1 1 d . . . . .
H81 H 1.1541 0.3716 0.5468 0.020 Uiso 1 1 calc R U . . .
C41 C 0.6366(3) 0.1126(2) 0.09424(18) 0.0204(6) Uani 1 1 d . . . . .
H41 H 0.5817 0.1478 0.0754 0.024 Uiso 1 1 calc R U . . .
C43 C 0.7519(3) 0.0734(2) 0.22245(19) 0.0273(7) Uani 1 1 d . . . . .
H43 H 0.8114 0.0506 0.1874 0.033 Uiso 1 1 calc R U . . .
C65 C 0.1486(3) 0.1343(2) 0.96000(18) 0.0185(6) Uani 1 1 d . . . . .
H65 H 0.0983 0.0675 0.9563 0.022 Uiso 1 1 calc R U . . .
N19 N 0.8280(3) 0.41197(18) 1.53429(15) 0.0179(5) Uani 1 1 d . . . . .
C67 C 0.9336(3) 0.63572(19) 1.02922(16) 0.0129(5) Uani 1 1 d . . . . .
C15 C 0.7161(4) 0.4804(3) 0.7443(2) 0.0353(8) Uani 1 1 d . . . . .
H15 H 0.6639 0.5182 0.7277 0.042 Uiso 1 1 calc R U . . .
C86 C 1.2093(3) 0.16609(19) 0.52789(16) 0.0126(5) Uani 1 1 d . . . . .
H86 H 1.1601 0.0985 0.5208 0.015 Uiso 1 1 calc R U . . .
C87 C 0.9731(3) 0.1892(2) 0.52246(16) 0.0147(5) Uani 1 1 d . . . . .
C60 C 0.8513(3) 0.70305(18) 1.03112(16) 0.0127(5) Uani 1 1 d . . . . .
C17 C 0.7836(3) 0.4657(2) 1.59728(18) 0.0190(6) Uani 1 1 d . . . . .
C80 C 1.1331(3) 0.22921(19) 0.53177(16) 0.0141(5) Uani 1 1 d . . . . .
C32 C 0.7798(3) 0.0260(2) 0.66127(19) 0.0242(6) Uani 1 1 d . . . . .
H32 H 0.8198 -0.0073 0.6193 0.029 Uiso 1 1 calc R U . . .
C64 C 0.2956(3) 0.1683(2) 0.96134(18) 0.0176(5) Uani 1 1 d . . . . .
H64 H 0.3457 0.1244 0.9581 0.021 Uiso 1 1 calc R U . . .
C37 C 0.7333(3) 0.0344(2) 0.89451(18) 0.0190(6) Uani 1 1 d . . . . .
C26 C 0.7770(3) 0.4455(2) 1.18607(18) 0.0210(6) Uani 1 1 d . . . . .
H26 H 0.7303 0.4849 1.1662 0.025 Uiso 1 1 calc R U . . .
C36 C 0.6672(3) 0.1340(2) 0.69749(18) 0.0198(6) Uani 1 1 d . . . . .
H36 H 0.6257 0.1779 0.6815 0.024 Uiso 1 1 calc R U . . .
C90 C 0.4401(3) 0.13529(19) 0.53068(16) 0.0127(5) Uani 1 1 d . . . . .
C47 C 0.5681(3) 0.1381(2) 0.24092(19) 0.0239(6) Uani 1 1 d . . . . .
H47 H 0.4984 0.1613 0.2188 0.029 Uiso 1 1 calc R U . . .
C23 C 0.9107(3) 0.3336(2) 1.24438(19) 0.0221(6) Uani 1 1 d . . . . .
H23 H 0.9586 0.2941 1.2627 0.027 Uiso 1 1 calc R U . . .
N40 N 0.6968(3) 0.07047(17) 1.03969(15) 0.0191(5) Uani 1 1 d . . . . .
C33 C 0.7867(3) 0.0100(2) 0.74410(19) 0.0239(6) Uani 1 1 d . . . . .
H33 H 0.8303 -0.0336 0.7584 0.029 Uiso 1 1 calc R U . . .
C12 C 0.8604(3) 0.3743(2) 0.79756(18) 0.0229(6) Uani 1 1 d . . . . .
H12 H 0.9118 0.3367 0.8158 0.027 Uiso 1 1 calc R U . . .
C82 C 1.3536(3) 0.3652(2) 0.55034(19) 0.0195(6) Uani 1 1 d . . . . .
H82 H 1.4032 0.4329 0.5585 0.023 Uiso 1 1 calc R U . . .
C24 C 0.8967(3) 0.3396(2) 1.15830(19) 0.0207(6) Uani 1 1 d . . . . .
H24 H 0.9363 0.3035 1.1184 0.025 Uiso 1 1 calc R U . . .
C44 C 0.7638(3) 0.0739(2) 0.31023(19) 0.0272(7) Uani 1 1 d . . . . .
H44 H 0.8336 0.0519 0.3343 0.033 Uiso 1 1 calc R U . . .
C46 C 0.5858(3) 0.1359(2) 0.32766(19) 0.0238(6) Uani 1 1 d . . . . .
H46 H 0.5273 0.1583 0.3640 0.029 Uiso 1 1 calc R U . . .
C42 C 0.6521(3) 0.1065(2) 0.18574(18) 0.0185(6) Uani 1 1 d . . . . .
C84 C 0.4284(3) 0.3020(2) 0.54513(18) 0.0172(5) Uani 1 1 d . . . . .
H84 H 0.5293 0.3268 0.5489 0.021 Uiso 1 1 calc R U . . .
C16 C 0.7199(4) 0.4638(3) 0.8275(2) 0.0328(8) Uani 1 1 d . . . . .
H16 H 0.6688 0.4905 0.8666 0.039 Uiso 1 1 calc R U . . .
C27 C 0.7870(3) 0.4439(2) 1.27349(18) 0.0216(6) Uani 1 1 d . . . . .
H27 H 0.7486 0.4820 1.3123 0.026 Uiso 1 1 calc R U . . .
C35 C 0.6699(3) 0.1230(2) 0.78267(18) 0.0217(6) Uani 1 1 d . . . . .
H35 H 0.6321 0.1590 0.8238 0.026 Uiso 1 1 calc R U . . .
C14 C 0.7881(3) 0.44185(19) 0.68584(17) 0.0171(5) Uani 1 1 d . . . . .
O50 O 0.0921(3) 0.1835(2) 0.2815(3) 0.0694(10) Uani 1 1 d . . . . .
C3 C 0.2128(4) 0.2384(3) 0.3175(3) 0.0427(9) Uani 1 1 d . . . . .
H3 H 0.2348 0.2530 0.3794 0.051 Uiso 1 1 calc R U . . .
N10 N 0.3150(4) 0.2787(2) 0.2725(2) 0.0469(8) Uani 1 1 d . . . . .
C2 C 0.2895(8) 0.2643(4) 0.1822(3) 0.085(2) Uani 1 1 d . . . . .
H2A H 0.3771 0.2996 0.1624 0.127 Uiso 1 1 calc R U . . .
H2B H 0.2596 0.1948 0.1547 0.127 Uiso 1 1 calc R U . . .
H2C H 0.2139 0.2883 0.1658 0.127 Uiso 1 1 calc R U . . .
C1 C 0.4538(5) 0.3456(3) 0.3212(3) 0.0561(11) Uani 1 1 d . . . . .
H1B H 0.5168 0.3690 0.2802 0.084 Uiso 1 1 calc R U . . .
H1A H 0.4413 0.4008 0.3599 0.084 Uiso 1 1 calc R U . . .
H1C H 0.4963 0.3119 0.3563 0.084 Uiso 1 1 calc R U . . .
N4 N 0.2499(3) 0.2410(3) 0.74758(19) 0.0477(9) Uani 1 1 d D . . . .
O5 O 0.3813(4) 0.4041(3) 0.7712(2) 0.0818(11) Uani 1 1 d D . . . .
C2A C 0.3757(7) 0.2028(6) 0.7497(4) 0.0359(15) Uani 0.477(6) 1 d D . P A 1
H2AC H 0.3377 0.1318 0.7383 0.054 Uiso 0.477(6) 1 calc R U P A 1
H2AB H 0.4324 0.2224 0.7047 0.054 Uiso 0.477(6) 1 calc R U P A 1
H2AA H 0.4362 0.2300 0.8073 0.054 Uiso 0.477(6) 1 calc R U P A 1
C1A C 0.1108(7) 0.1544(6) 0.7325(4) 0.0359(15) Uani 0.477(6) 1 d D . P A 1
H1AA H 0.1318 0.0944 0.7250 0.054 Uiso 0.477(6) 1 calc R U P A 1
H1AC H 0.0617 0.1611 0.7829 0.054 Uiso 0.477(6) 1 calc R U P A 1
H1AB H 0.0494 0.1519 0.6797 0.054 Uiso 0.477(6) 1 calc R U P A 1
C3A C 0.2612(7) 0.3265(6) 0.7593(5) 0.0356(19) Uani 0.477(6) 1 d D . P A 1
C3B C 0.3756(11) 0.3203(6) 0.7584(6) 0.063(3) Uani 0.523(6) 1 d D . P A 2
C1B C 0.1282(10) 0.2883(10) 0.7500(5) 0.092(4) Uani 0.523(6) 1 d D . P A 2
H1BA H 0.1729 0.3591 0.7617 0.137 Uiso 0.523(6) 1 calc R U P A 2
H1BC H 0.0645 0.2638 0.6934 0.137 Uiso 0.523(6) 1 calc R U P A 2
H1BB H 0.0731 0.2710 0.7962 0.137 Uiso 0.523(6) 1 calc R U P A 2
C2B C 0.2391(11) 0.1496(9) 0.7341(5) 0.092(4) Uani 0.523(6) 1 d D . P A 2
H2BC H 0.1388 0.1083 0.7287 0.137 Uiso 0.523(6) 1 calc R U P A 2
H2BA H 0.2750 0.1313 0.6801 0.137 Uiso 0.523(6) 1 calc R U P A 2
H2BB H 0.2957 0.1409 0.7834 0.137 Uiso 0.523(6) 1 calc R U P A 2
H39N H 0.653(4) 0.128(3) 0.951(2) 0.026(9) Uiso 1 1 d . . . . .
H19N H 0.851(4) 0.367(3) 1.540(2) 0.027(10) Uiso 1 1 d . . . . .

loop_
_atom_site_aniso_label
_atom_site_aniso_U_11
_atom_site_aniso_U_22
_atom_site_aniso_U_33
_atom_site_aniso_U_23
_atom_site_aniso_U_13
_atom_site_aniso_U_12
Zn1 0.00993(15) 0.01477(16) 0.01212(15) 0.00439(11) 0.00267(11) 0.00618(12)
Zn2 0.00950(15) 0.01577(16) 0.01198(15) 0.00455(11) 0.00265(11) 0.00646(12)
O71 0.0198(10) 0.0391(13) 0.0241(11) 0.0097(9) 0.0077(8) 0.0197(9)
C21 0.0191(13) 0.0219(14) 0.0175(13) 0.0082(11) 0.0023(11) 0.0070(11)
N39 0.0227(12) 0.0222(13) 0.0123(11) 0.0077(9) 0.0028(9) 0.0095(10)
N20 0.0217(12) 0.0226(12) 0.0128(11) 0.0084(9) 0.0019(9) 0.0055(10)
N31 0.0149(10) 0.0191(12) 0.0127(11) 0.0044(9) 0.0023(9) 0.0078(9)
O88 0.0152(9) 0.0280(11) 0.0201(10) 0.0070(8) 0.0044(8) 0.0138(8)
O68 0.0221(10) 0.0138(10) 0.0245(10) 0.0040(8) 0.0041(8) 0.0080(8)
O91 0.0125(9) 0.0232(10) 0.0182(10) 0.0084(8) 0.0059(7) 0.0093(8)
O69 0.0135(9) 0.0238(10) 0.0184(10) 0.0088(8) 0.0046(7) 0.0102(8)
O18 0.0641(17) 0.0360(13) 0.0235(12) 0.0157(10) 0.0144(11) 0.0335(12)
O92 0.0177(9) 0.0151(9) 0.0212(10) 0.0041(8) 0.0041(8) 0.0077(8)
O89 0.0100(8) 0.0202(10) 0.0184(10) 0.0045(8) 0.0022(7) 0.0037(7)
C22 0.0172(13) 0.0184(14) 0.0147(13) 0.0050(10) 0.0017(10) 0.0031(11)
O72 0.0111(9) 0.0282(11) 0.0203(10) 0.0073(8) 0.0041(8) 0.0045(8)
C34 0.0194(13) 0.0171(13) 0.0137(13) 0.0039(10) 0.0008(10) 0.0055(11)
C66 0.0120(12) 0.0207(14) 0.0217(14) 0.0081(11) 0.0034(10) 0.0043(11)
N25 0.0149(11) 0.0174(11) 0.0130(11) 0.0045(9) 0.0024(8) 0.0047(9)
C13 0.0349(17) 0.0302(16) 0.0140(13) 0.0061(11) 0.0081(12) 0.0212(14)
O38 0.0684(17) 0.0339(13) 0.0214(11) 0.0122(10) 0.0098(11) 0.0329(13)
N45 0.0159(11) 0.0171(11) 0.0142(11) 0.0044(9) 0.0025(9) 0.0059(9)
C63 0.0107(11) 0.0198(13) 0.0119(12) 0.0055(10) 0.0010(9) 0.0067(10)
C69 0.0138(12) 0.0283(15) 0.0100(12) 0.0073(10) 0.0032(10) 0.0099(11)
C61 0.0135(12) 0.0151(13) 0.0112(12) 0.0036(9) 0.0024(9) 0.0050(10)
C85 0.0121(12) 0.0163(13) 0.0128(12) 0.0046(10) 0.0017(9) 0.0070(10)
N11 0.0142(11) 0.0207(12) 0.0133(11) 0.0048(9) 0.0017(9) 0.0071(9)
C81 0.0165(13) 0.0171(13) 0.0196(13) 0.0042(10) 0.0019(10) 0.0090(11)
C41 0.0198(14) 0.0270(15) 0.0158(13) 0.0090(11) 0.0033(11) 0.0079(12)
C43 0.0340(17) 0.0410(19) 0.0158(14) 0.0061(13) 0.0065(12) 0.0247(15)
C65 0.0166(13) 0.0150(13) 0.0234(14) 0.0063(11) 0.0009(11) 0.0048(11)
N19 0.0222(12) 0.0201(13) 0.0137(11) 0.0073(9) 0.0031(9) 0.0086(10)
C67 0.0138(12) 0.0184(13) 0.0084(11) 0.0027(9) 0.0024(9) 0.0085(10)
C15 0.053(2) 0.054(2) 0.0243(16) 0.0210(15) 0.0141(15) 0.0426(19)
C86 0.0119(11) 0.0147(12) 0.0124(12) 0.0040(9) 0.0028(9) 0.0057(10)
C87 0.0123(12) 0.0239(14) 0.0106(12) 0.0062(10) 0.0021(9) 0.0085(11)
C60 0.0118(12) 0.0164(13) 0.0120(12) 0.0048(10) 0.0023(9) 0.0069(10)
C17 0.0229(14) 0.0189(14) 0.0162(13) 0.0065(11) 0.0034(11) 0.0074(11)
C80 0.0134(12) 0.0188(13) 0.0118(12) 0.0033(10) 0.0027(9) 0.0081(10)
C32 0.0327(16) 0.0322(17) 0.0159(14) 0.0051(12) 0.0061(12) 0.0221(14)
C64 0.0190(13) 0.0187(14) 0.0192(13) 0.0063(11) 0.0017(11) 0.0114(11)
C37 0.0236(14) 0.0170(14) 0.0149(13) 0.0038(10) 0.0006(11) 0.0057(11)
C26 0.0268(15) 0.0257(15) 0.0172(14) 0.0082(11) 0.0063(11) 0.0152(12)
C36 0.0247(14) 0.0251(15) 0.0148(13) 0.0063(11) 0.0032(11) 0.0150(12)
C90 0.0141(12) 0.0182(13) 0.0072(11) 0.0024(9) 0.0002(9) 0.0080(10)
C47 0.0249(15) 0.0362(18) 0.0197(14) 0.0136(13) 0.0062(12) 0.0179(13)
C23 0.0228(14) 0.0280(16) 0.0224(15) 0.0120(12) 0.0049(12) 0.0141(12)
N40 0.0227(12) 0.0207(12) 0.0119(11) 0.0058(9) 0.0003(9) 0.0045(10)
C33 0.0355(17) 0.0256(16) 0.0192(14) 0.0073(12) 0.0065(12) 0.0202(13)
C12 0.0342(16) 0.0294(16) 0.0149(13) 0.0074(11) 0.0059(12) 0.0224(14)
C82 0.0167(13) 0.0149(13) 0.0254(15) 0.0044(11) 0.0016(11) 0.0046(11)
C24 0.0224(14) 0.0281(16) 0.0182(14) 0.0101(12) 0.0074(11) 0.0141(12)
C44 0.0330(17) 0.0415(19) 0.0173(14) 0.0088(13) 0.0052(12) 0.0251(15)
C46 0.0213(14) 0.0374(18) 0.0193(14) 0.0110(12) 0.0062(11) 0.0159(13)
C42 0.0198(13) 0.0195(14) 0.0142(13) 0.0055(10) 0.0008(11) 0.0037(11)
C84 0.0118(12) 0.0187(14) 0.0203(14) 0.0055(11) 0.0026(10) 0.0041(10)
C16 0.0430(19) 0.053(2) 0.0235(16) 0.0161(15) 0.0131(14) 0.0385(18)
C27 0.0294(15) 0.0253(15) 0.0144(13) 0.0046(11) 0.0055(11) 0.0149(13)
C35 0.0302(15) 0.0275(16) 0.0138(13) 0.0060(11) 0.0069(11) 0.0171(13)
C14 0.0191(13) 0.0167(13) 0.0143(13) 0.0044(10) 0.0015(10) 0.0048(11)
O50 0.0374(16) 0.0496(19) 0.112(3) 0.0041(18) -0.0126(17) 0.0193(14)
C3 0.037(2) 0.053(2) 0.040(2) 0.0072(18) 0.0073(17) 0.0212(18)
N10 0.058(2) 0.0439(19) 0.046(2) 0.0102(15) 0.0117(17) 0.0279(17)
C2 0.174(6) 0.065(3) 0.030(2) 0.010(2) 0.002(3) 0.067(4)
C1 0.052(3) 0.060(3) 0.068(3) 0.022(2) 0.024(2) 0.028(2)
N4 0.0391(19) 0.081(3) 0.0221(16) 0.0043(17) 0.0062(13) 0.025(2)
O5 0.080(3) 0.105(3) 0.063(2) 0.007(2) 0.014(2) 0.043(2)
C2A 0.026(3) 0.072(4) 0.016(2) 0.011(2) 0.0041(19) 0.026(3)
C1A 0.026(3) 0.072(4) 0.016(2) 0.011(2) 0.0041(19) 0.026(3)
C3A 0.024(4) 0.062(6) 0.023(3) 0.006(3) 0.008(3) 0.019(4)
C3B 0.107(9) 0.057(6) 0.038(5) 0.006(4) 0.018(5) 0.048(6)
C1B 0.069(5) 0.213(11) 0.018(3) 0.030(4) 0.017(3) 0.079(6)
C2B 0.069(5) 0.213(11) 0.018(3) 0.030(4) 0.017(3) 0.079(6)

loop_
_atom_type_symbol
_atom_type_description
_atom_type_scat_dispersion_real
_atom_type_scat_dispersion_imag
_atom_type_scat_source
C C 0.0033 0.0016 'International Tables Vol C Tables 4.2.6.8 and 6.1.1.4'
H H 0.0000 0.0000 'International Tables Vol C Tables 4.2.6.8 and 6.1.1.4'
N N 0.0061 0.0033 'International Tables Vol C Tables 4.2.6.8 and 6.1.1.4'
O O 0.0106 0.0060 'International Tables Vol C Tables 4.2.6.8 and 6.1.1.4'
Zn Zn 0.2839 1.4301 'International Tables Vol C Tables 4.2.6.8 and 6.1.1.4'

loop_
_geom_angle_atom_site_label_1
_geom_angle_atom_site_label_2
_geom_angle_atom_site_label_3
_geom_angle
_geom_angle_site_symmetry_1
_geom_angle_site_symmetry_3
O69 Zn1 O68 124.97(8) . .
O69 Zn1 O72 145.00(8) . .
O68 Zn1 O72 90.01(8) . .
O69 Zn1 N25 86.98(8) . .
O68 Zn1 N25 90.03(8) . .
O72 Zn1 N25 92.63(8) . .
O69 Zn1 N11 89.76(8) . .
O68 Zn1 N11 90.19(8) . .
O72 Zn1 N11 91.20(8) . .
N25 Zn1 N11 176.16(8) . .
O91 Zn2 O92 119.52(7) . .
O91 Zn2 O89 148.84(8) . .
O92 Zn2 O89 91.63(7) . .
O91 Zn2 N31 91.38(8) . .
O92 Zn2 N31 90.21(8) . .
O89 Zn2 N31 88.85(8) . .
O91 Zn2 N45 88.44(8) . .
O92 Zn2 N45 89.05(8) . .
O89 Zn2 N45 91.80(8) . .
N31 Zn2 N45 179.03(8) . .
O91 Zn2 O88 90.71(7) . .
O92 Zn2 O88 149.68(7) . .
O89 Zn2 O88 58.14(7) . .
N31 Zn2 O88 91.34(7) . .
N45 Zn2 O88 89.62(7) . .
O91 Zn2 C87 119.70(8) . .
O92 Zn2 C87 120.74(8) . .
O89 Zn2 C87 29.15(8) . .
N31 Zn2 C87 90.28(8) . .
N45 Zn2 C87 90.64(8) . .
O88 Zn2 C87 28.99(7) . .
N20 C21 C22 120.1(3) . .
N20 C21 H21 120.0 . .
C22 C21 H21 120.0 . .
C37 N39 N40 118.0(2) . .
C37 N39 H39N 126(2) . .
N40 N39 H39N 116(3) . .
C21 N20 N19 115.6(2) . .
C36 N31 C32 117.1(2) . .
C36 N31 Zn2 123.50(18) . .
C32 N31 Zn2 119.35(18) . .
C87 O88 Zn2 83.08(16) . .
C67 O68 Zn1 156.75(18) . .
C90 O91 Zn2 126.01(17) . .
C67 O69 Zn1 124.48(17) 2_767 .
C90 O92 Zn2 154.16(18) 2_656 .
C87 O89 Zn2 97.31(15) . .
C27 C22 C23 117.4(3) . .
C27 C22 C21 123.2(3) . .
C23 C22 C21 119.4(3) . .
C69 O72 Zn1 102.15(16) . .
C35 C34 C33 118.0(3) . .
C35 C34 C37 125.4(2) . .
C33 C34 C37 116.6(2) . .
C65 C66 C60 120.9(2) 2_667 .
C65 C66 H66 119.5 2_667 .
C60 C66 H66 119.5 . .
C26 N25 C24 117.0(2) . .
C26 N25 Zn1 119.00(18) . .
C24 N25 Zn1 124.02(18) . .
C14 C13 C12 118.6(3) . .
C14 C13 H13 120.7 . .
C12 C13 H13 120.7 . .
C46 N45 C44 116.6(2) . .
C46 N45 Zn2 122.69(18) . .
C44 N45 Zn2 120.65(19) . .
C61 C63 C64 120.0(2) 2_667 .
C61 C63 C69 120.0(2) 2_667 .
C64 C63 C69 120.0(2) . .
O71 C69 O72 121.9(2) . .
O71 C69 C63 119.9(3) . .
O72 C69 C63 118.2(2) . .
C60 C61 C63 119.7(2) . 2_667
C60 C61 H61 120.1 . .
C63 C61 H61 120.1 2_667 .
C84 C85 C86 119.6(2) . 1_455
C84 C85 C90 120.3(2) . .
C86 C85 C90 120.1(2) 1_455 .
C16 N11 C12 116.8(2) . .
C16 N11 Zn1 118.61(19) . .
C12 N11 Zn1 124.47(18) . .
C82 C81 C80 120.1(2) . .
C82 C81 H81 119.9 . .
C80 C81 H81 119.9 . .
N40 C41 C42 120.2(3) 1_554 .
N40 C41 H41 119.9 1_554 .
C42 C41 H41 119.9 . .
C44 C43 C42 119.6(3) . .
C44 C43 H43 120.2 . .
C42 C43 H43 120.2 . .
C66 C65 C64 119.5(2) 2_667 .
C66 C65 H65 120.3 2_667 .
C64 C65 H65 120.3 . .
C17 N19 N20 118.0(2) . .
C17 N19 H19N 125(3) . .
N20 N19 H19N 117(3) . .
O68 C67 O69 125.2(2) . 2_767
O68 C67 C60 118.8(2) . .
O69 C67 C60 116.0(2) 2_767 .
C14 C15 C16 119.9(3) . .
C14 C15 H15 120.1 . .
C16 C15 H15 120.1 . .
C85 C86 C80 119.8(2) 1_655 .
C85 C86 H86 120.1 1_655 .
C80 C86 H86 120.1 . .
O88 C87 O89 121.5(2) . .
O88 C87 C80 120.4(2) . .
O89 C87 C80 118.1(2) . .
O88 C87 Zn2 67.93(14) . .
O89 C87 Zn2 53.54(12) . .
C80 C87 Zn2 171.64(19) . .
C61 C60 C66 119.5(2) . .
C61 C60 C67 120.9(2) . .
C66 C60 C67 119.6(2) . .
O18 C17 N19 123.6(3) . .
O18 C17 C14 119.9(3) . 1_556
N19 C17 C14 116.5(2) . 1_556
C81 C80 C86 120.0(2) . .
C81 C80 C87 120.4(2) . .
C86 C80 C87 119.6(2) . .
N31 C32 C33 123.5(3) . .
N31 C32 H32 118.2 . .
C33 C32 H32 118.2 . .
C65 C64 C63 120.3(2) . .
C65 C64 H64 119.8 . .
C63 C64 H64 119.8 . .
O38 C37 N39 123.1(3) . .
O38 C37 C34 120.2(3) . .
N39 C37 C34 116.7(2) . .
N25 C26 C27 123.3(3) . .
N25 C26 H26 118.3 . .
C27 C26 H26 118.3 . .
N31 C36 C35 123.5(3) . .
N31 C36 H36 118.2 . .
C35 C36 H36 118.2 . .
O92 C90 O91 125.4(2) 2_656 .
O92 C90 C85 118.5(2) 2_656 .
O91 C90 C85 116.0(2) . .
C46 C47 C42 120.0(3) . .
C46 C47 H47 120.0 . .
C42 C47 H47 120.0 . .
C24 C23 C22 119.4(3) . .
C24 C23 H23 120.3 . .
C22 C23 H23 120.3 . .
C41 N40 N39 115.9(2) 1_556 .
C32 C33 C34 119.0(3) . .
C32 C33 H33 120.5 . .
C34 C33 H33 120.5 . .
N11 C12 C13 124.1(3) . .
N11 C12 H12 118.0 . .
C13 C12 H12 118.0 . .
C84 C82 C81 119.6(3) 1_655 .
C84 C82 H82 120.2 1_655 .
C81 C82 H82 120.2 . .
N25 C24 C23 123.4(3) . .
N25 C24 H24 118.3 . .
C23 C24 H24 118.3 . .
N45 C44 C43 123.4(3) . .
N45 C44 H44 118.3 . .
C43 C44 H44 118.3 . .
N45 C46 C47 123.4(3) . .
N45 C46 H46 118.3 . .
C47 C46 H46 118.3 . .
C47 C42 C43 117.0(3) . .
C47 C42 C41 119.7(3) . .
C43 C42 C41 123.2(3) . .
C82 C84 C85 120.9(2) 1_455 .
C82 C84 H84 119.5 1_455 .
C85 C84 H84 119.5 . .
N11 C16 C15 122.9(3) . .
N11 C16 H16 118.5 . .
C15 C16 H16 118.6 . .
C26 C27 C22 119.5(3) . .
C26 C27 H27 120.2 . .
C22 C27 H27 120.2 . .
C34 C35 C36 118.9(3) . .
C34 C35 H35 120.6 . .
C36 C35 H35 120.6 . .
C15 C14 C13 117.8(3) . .
C15 C14 C17 117.1(3) . 1_554
C13 C14 C17 125.1(3) . 1_554
O50 C3 N10 122.6(4) . .
O50 C3 H3 118.7 . .
N10 C3 H3 118.7 . .
C3 N10 C2 122.2(4) . .
C3 N10 C1 118.6(4) . .
C2 N10 C1 119.0(4) . .
N10 C2 H2A 109.5 . .
N10 C2 H2B 109.5 . .
H2A C2 H2B 109.5 . .
N10 C2 H2C 109.5 . .
H2A C2 H2C 109.5 . .
H2B C2 H2C 109.5 . .
N10 C1 H1B 109.5 . .
N10 C1 H1A 109.5 . .
H1B C1 H1A 109.5 . .
N10 C1 H1C 109.5 . .
H1B C1 H1C 109.5 . .
H1A C1 H1C 109.5 . .
C2B N4 C3B 125.9(7) . .
C3A N4 C1A 126.0(5) . .
C3A N4 C2A 125.8(5) . .
C1A N4 C2A 108.1(5) . .
C2B N4 C1B 130.4(7) . .
C3B N4 C1B 103.6(7) . .
N4 C2A H2AC 109.5 . .
N4 C2A H2AB 109.5 . .
H2AC C2A H2AB 109.5 . .
N4 C2A H2AA 109.5 . .
H2AC C2A H2AA 109.5 . .
H2AB C2A H2AA 109.5 . .
N4 C1A H1AA 109.5 . .
N4 C1A H1AC 109.5 . .
H1AA C1A H1AC 109.5 . .
N4 C1A H1AB 109.5 . .
H1AA C1A H1AB 109.5 . .
H1AC C1A H1AB 109.5 . .
N4 C3A O5 127.5(6) . .
O5 C3B N4 124.0(9) . .
N4 C1B H1BA 109.5 . .
N4 C1B H1BC 109.5 . .
H1BA C1B H1BC 109.5 . .
N4 C1B H1BB 109.5 . .
H1BA C1B H1BB 109.5 . .
H1BC C1B H1BB 109.5 . .
N4 C2B H2BC 109.5 . .
N4 C2B H2BA 109.5 . .
H2BC C2B H2BA 109.5 . .
N4 C2B H2BB 109.5 . .
H2BC C2B H2BB 109.5 . .
H2BA C2B H2BB 109.5 . .

loop_
_geom_bond_atom_site_label_1
_geom_bond_atom_site_label_2
_geom_bond_distance
_geom_bond_site_symmetry_2
Zn1 O69 2.0087(18) .
Zn1 O68 2.0334(19) .
Zn1 O72 2.0518(18) .
Zn1 N25 2.183(2) .
Zn1 N11 2.189(2) .
Zn2 O91 2.0134(18) .
Zn2 O92 2.0429(19) .
Zn2 O89 2.0852(18) .
Zn2 N31 2.185(2) .
Zn2 N45 2.186(2) .
Zn2 O88 2.401(2) .
Zn2 C87 2.571(3) .
O71 C69 1.255(3) .
C21 N20 1.281(4) .
C21 C22 1.470(4) .
C21 H21 0.9500 .
N39 C37 1.359(4) .
N39 N40 1.373(3) .
N39 H39N 0.82(4) .
N20 N19 1.373(3) .
N31 C36 1.337(3) .
N31 C32 1.340(4) .
O88 C87 1.256(3) .
O68 C67 1.243(3) .
O91 C90 1.270(3) .
O69 C67 1.268(3) 2_767
O18 C17 1.215(3) .
O92 C90 1.245(3) 2_656
O89 C87 1.263(3) .
C22 C27 1.393(4) .
C22 C23 1.395(4) .
O72 C69 1.260(3) .
C34 C35 1.387(4) .
C34 C33 1.394(4) .
C34 C37 1.504(4) .
C66 C65 1.383(4) 2_667
C66 C60 1.400(4) .
C66 H66 0.9500 .
N25 C26 1.342(3) .
N25 C24 1.349(3) .
C13 C14 1.381(4) .
C13 C12 1.386(4) .
C13 H13 0.9500 .
O38 C37 1.209(3) .
N45 C46 1.343(4) .
N45 C44 1.347(4) .
C63 C61 1.397(4) 2_667
C63 C64 1.399(4) .
C63 C69 1.503(3) .
C61 C60 1.396(3) .
C61 C63 1.397(4) 2_667
C61 H61 0.9500 .
C85 C84 1.393(4) .
C85 C86 1.394(3) 1_455
C85 C90 1.505(3) .
N11 C16 1.332(4) .
N11 C12 1.335(3) .
C81 C82 1.390(4) .
C81 C80 1.397(4) .
C81 H81 0.9500 .
C41 N40 1.281(4) 1_554
C41 C42 1.466(4) .
C41 H41 0.9500 .
C43 C44 1.381(4) .
C43 C42 1.391(4) .
C43 H43 0.9500 .
C65 C66 1.383(4) 2_667
C65 C64 1.392(4) .
C65 H65 0.9500 .
N19 C17 1.358(4) .
N19 H19N 0.81(4) .
C67 O69 1.268(3) 2_767
C67 C60 1.503(3) .
C15 C14 1.378(4) .
C15 C16 1.385(4) .
C15 H15 0.9500 .
C86 C85 1.394(3) 1_655
C86 C80 1.399(3) .
C86 H86 0.9500 .
C87 C80 1.502(3) .
C17 C14 1.513(4) 1_556
C32 C33 1.378(4) .
C32 H32 0.9500 .
C64 H64 0.9500 .
C26 C27 1.383(4) .
C26 H26 0.9500 .
C36 C35 1.388(4) .
C36 H36 0.9500 .
C90 O92 1.245(3) 2_656
C47 C46 1.376(4) .
C47 C42 1.390(4) .
C47 H47 0.9500 .
C23 C24 1.380(4) .
C23 H23 0.9500 .
N40 C41 1.281(4) 1_556
C33 H33 0.9500 .
C12 H12 0.9500 .
C82 C84 1.389(4) 1_655
C82 H82 0.9500 .
C24 H24 0.9500 .
C44 H44 0.9500 .
C46 H46 0.9500 .
C84 C82 1.389(4) 1_455
C84 H84 0.9500 .
C16 H16 0.9500 .
C27 H27 0.9500 .
C35 H35 0.9500 .
C14 C17 1.513(4) 1_554
O50 C3 1.228(5) .
C3 N10 1.346(5) .
C3 H3 0.9500 .
N10 C2 1.390(5) .
N10 C1 1.460(6) .
C2 H2A 0.9800 .
C2 H2B 0.9800 .
C2 H2C 0.9800 .
C1 H1B 0.9800 .
C1 H1A 0.9800 .
C1 H1C 0.9800 .
N4 C3A 1.227(8) .
N4 C2B 1.316(11) .
N4 C3B 1.390(10) .
N4 C1A 1.525(8) .
N4 C2A 1.554(7) .
N4 C1B 1.605(9) .
O5 C3B 1.217(8) .
O5 C3A 1.341(8) .
C2A H2AC 0.9800 .
C2A H2AB 0.9800 .
C2A H2AA 0.9800 .
C1A H1AA 0.9800 .
C1A H1AC 0.9800 .
C1A H1AB 0.9800 .
C1B H1BA 0.9800 .
C1B H1BC 0.9800 .
C1B H1BB 0.9800 .
C2B H2BC 0.9800 .
C2B H2BA 0.9800 .
C2B H2BB 0.9800 .

loop_
_geom_hbond_atom_site_label_D
_geom_hbond_atom_site_label_H
_geom_hbond_atom_site_label_A
_geom_hbond_distance_DH
_geom_hbond_distance_HA
_geom_hbond_distance_DA
_geom_hbond_angle_DHA
_geom_hbond_site_symmetry_A
C21 H21 O88 0.95 2.57 3.341(3) 138.2 1_556
C13 H13 O88 0.95 2.47 3.318(3) 148.9 .
C41 H41 O71 0.95 2.58 3.317(4) 134.2 1_554
C26 H26 O5 0.95 2.41 3.174(5) 137.3 2_667
C36 H36 O91 0.95 2.55 3.113(3) 118.0 .
C23 H23 O50 0.95 2.50 3.440(4) 169.2 1_656
C33 H33 O50 0.95 2.60 3.476(4) 152.7 2_656
C12 H12 O69 0.95 2.50 3.073(3) 118.8 .
C24 H24 O69 0.95 2.41 2.975(3) 118.2 .
C44 H44 O89 0.95 2.58 3.145(3) 118.8 .
C46 H46 O91 0.95 2.41 2.999(3) 119.6 .
C35 H35 O71 0.95 2.36 3.281(3) 162.4 .
C2 H2B O38 0.98 2.40 3.371(5) 172.0 2_656
C1 H1A O18 0.98 2.52 3.369(5) 144.4 2_667
C2A H2AA O71 0.98 2.64 3.587(7) 161.3 .
C1B H1BA O5 0.98 1.96 2.512(12) 113.1 .
N39 H39N O71 0.82(4) 2.02(4) 2.830(3) 172(3) .
N19 H19N O88 0.81(4) 2.06(4) 2.858(3) 172(4) 1_556
C21 H21 O88 0.95 2.57 3.341(3) 138.2 1_556
C13 H13 O88 0.95 2.47 3.318(3) 148.9 .
C41 H41 O71 0.95 2.58 3.317(4) 134.2 1_554
C26 H26 O5 0.95 2.41 3.174(5) 137.3 2_667
C36 H36 O91 0.95 2.55 3.113(3) 118.0 .
C23 H23 O50 0.95 2.50 3.440(4) 169.2 1_656
C33 H33 O50 0.95 2.60 3.476(4) 152.7 2_656
C12 H12 O69 0.95 2.50 3.073(3) 118.8 .
C24 H24 O69 0.95 2.41 2.975(3) 118.2 .
C44 H44 O89 0.95 2.58 3.145(3) 118.8 .
C46 H46 O91 0.95 2.41 2.999(3) 119.6 .
C35 H35 O71 0.95 2.36 3.281(3) 162.4 .
C2 H2B O38 0.98 2.40 3.371(5) 172.0 2_656
C1 H1A O18 0.98 2.52 3.369(5) 144.4 2_667
C2A H2AA O71 0.98 2.64 3.587(7) 161.3 .
C1B H1BA O5 0.98 1.96 2.512(12) 113.1 .
N39 H39N O71 0.82(4) 2.02(4) 2.830(3) 172(3) .
N19 H19N O88 0.81(4) 2.06(4) 2.858(3) 172(4) 1_556

loop_
_geom_torsion_atom_site_label_1
_geom_torsion_atom_site_label_2
_geom_torsion_atom_site_label_3
_geom_torsion_atom_site_label_4
_geom_torsion
_geom_torsion_site_symmetry_1
_geom_torsion_site_symmetry_4
C22 C21 N20 N19 177.8(2) . .
N20 C21 C22 C27 -3.9(4) . .
N20 C21 C22 C23 177.1(3) . .
Zn1 O72 C69 O71 -1.8(3) . .
Zn1 O72 C69 C63 177.58(18) . .
C61 C63 C69 O71 -170.2(2) 2_667 .
C64 C63 C69 O71 10.5(4) . .
C61 C63 C69 O72 10.4(4) 2_667 .
C64 C63 C69 O72 -168.9(2) . .
C21 N20 N19 C17 178.4(3) . .
Zn1 O68 C67 O69 -53.9(6) . 2_767
Zn1 O68 C67 C60 127.9(4) . .
Zn2 O88 C87 O89 -0.6(2) . .
Zn2 O88 C87 C80 179.9(2) . .
Zn2 O89 C87 O88 0.7(3) . .
Zn2 O89 C87 C80 -179.80(19) . .
C63 C61 C60 C66 -0.6(4) 2_667 .
C63 C61 C60 C67 178.8(2) 2_667 .
C65 C66 C60 C61 1.0(4) 2_667 .
C65 C66 C60 C67 -178.3(2) 2_667 .
O68 C67 C60 C61 -4.4(4) . .
O69 C67 C60 C61 177.3(2) 2_767 .
O68 C67 C60 C66 175.0(2) . .
O69 C67 C60 C66 -3.4(4) 2_767 .
N20 N19 C17 O18 -2.8(4) . .
N20 N19 C17 C14 176.4(2) . 1_556
C82 C81 C80 C86 0.7(4) . .
C82 C81 C80 C87 -178.7(2) . .
C85 C86 C80 C81 -0.9(4) 1_655 .
C85 C86 C80 C87 178.5(2) 1_655 .
O88 C87 C80 C81 -9.0(4) . .
O89 C87 C80 C81 171.5(2) . .
O88 C87 C80 C86 171.6(2) . .
O89 C87 C80 C86 -7.9(4) . .
C36 N31 C32 C33 1.5(4) . .
Zn2 N31 C32 C33 -175.4(2) . .
C66 C65 C64 C63 0.4(4) 2_667 .
C61 C63 C64 C65 -0.9(4) 2_667 .
C69 C63 C64 C65 178.4(2) . .
N40 N39 C37 O38 6.5(4) . .
N40 N39 C37 C34 -174.2(2) . .
C35 C34 C37 O38 175.4(3) . .
C33 C34 C37 O38 -3.3(4) . .
C35 C34 C37 N39 -3.9(4) . .
C33 C34 C37 N39 177.4(3) . .
C24 N25 C26 C27 -0.7(4) . .
Zn1 N25 C26 C27 179.4(2) . .
C32 N31 C36 C35 -1.1(4) . .
Zn2 N31 C36 C35 175.7(2) . .
Zn2 O91 C90 O92 6.9(4) . 2_656
Zn2 O91 C90 C85 -174.18(16) . .
C84 C85 C90 O92 164.7(2) . 2_656
C86 C85 C90 O92 -14.9(4) 1_455 2_656
C84 C85 C90 O91 -14.3(4) . .
C86 C85 C90 O91 166.2(2) 1_455 .
C27 C22 C23 C24 -1.1(4) . .
C21 C22 C23 C24 177.9(3) . .
C37 N39 N40 C41 -174.3(3) . 1_556
N31 C32 C33 C34 -0.1(5) . .
C35 C34 C33 C32 -1.6(4) . .
C37 C34 C33 C32 177.2(3) . .
C16 N11 C12 C13 0.5(5) . .
Zn1 N11 C12 C13 -175.0(2) . .
C14 C13 C12 N11 0.7(5) . .
C80 C81 C82 C84 0.2(4) . 1_655
C26 N25 C24 C23 1.0(4) . .
Zn1 N25 C24 C23 -179.1(2) . .
C22 C23 C24 N25 -0.1(5) . .
C46 N45 C44 C43 -1.1(5) . .
Zn2 N45 C44 C43 177.4(3) . .
C42 C43 C44 N45 0.9(5) . .
C44 N45 C46 C47 0.7(4) . .
Zn2 N45 C46 C47 -177.7(2) . .
C42 C47 C46 N45 -0.3(5) . .
C46 C47 C42 C43 0.1(4) . .
C46 C47 C42 C41 -177.6(3) . .
C44 C43 C42 C47 -0.4(5) . .
C44 C43 C42 C41 177.2(3) . .
N40 C41 C42 C47 -169.3(3) 1_554 .
N40 C41 C42 C43 13.1(4) 1_554 .
C86 C85 C84 C82 0.8(4) 1_455 1_455
C90 C85 C84 C82 -178.8(2) . 1_455
C12 N11 C16 C15 -1.1(5) . .
Zn1 N11 C16 C15 174.6(3) . .
C14 C15 C16 N11 0.6(6) . .
N25 C26 C27 C22 -0.5(5) . .
C23 C22 C27 C26 1.4(4) . .
C21 C22 C27 C26 -177.6(3) . .
C33 C34 C35 C36 2.0(4) . .
C37 C34 C35 C36 -176.7(3) . .
N31 C36 C35 C34 -0.6(5) . .
C16 C15 C14 C13 0.7(5) . .
C16 C15 C14 C17 -178.0(3) . 1_554
C12 C13 C14 C15 -1.3(5) . .
C12 C13 C14 C17 177.3(3) . 1_554
O50 C3 N10 C2 2.8(6) . .
O50 C3 N10 C1 178.0(4) . .
C1A N4 C3A O5 -178.7(5) . .
C2A N4 C3A O5 4.1(10) . .
C2B N4 C3B O5 -179.6(7) . .
C1B N4 C3B O5 3.6(9) . .
